data_4031118
loop_
_publ_author_name
'DeAngelis, A. J.'
'Gildner, Peter G.'
'Chow, Ruishan'
'Colacot, Thomas J.'

_publ_section_title
;
 Generating Active &quot;L-Pd(0)&quot; via Neutral or Cationic
 \p-Allylpalladium Complexes Featuring Biaryl/Bipyrazolylphosphines:
 Synthetic, Mechanistic, and Structure-Activity Studies in Challenging
 Cross-Coupling Reactions.
;
_journal_issue 13
_journal_name_full 'The Journal of organic chemistry'
_journal_page_first 6794
_journal_page_last 6813
_journal_paper_doi 10.1021/acs.joc.5b01005
_journal_volume 80
_journal_year 2015
_chemical_formula_sum 'C33 H48 Cl O2 P Pd'
_chemical_formula_weight 649.53
_chemical_name_systematic
; 
 ? 
;
_space_group_IT_number 2
_symmetry_cell_setting triclinic
_symmetry_space_group_name_Hall '-P 1'
_symmetry_space_group_name_H-M 'P -1'
_atom_sites_solution_hydrogens geom
_atom_sites_solution_primary direct
_atom_sites_solution_secondary difmap
_audit_creation_method SHELXL-97
_cell_angle_alpha 102.011(2)
_cell_angle_beta 100.472(2)
_cell_angle_gamma 105.7650(10)
_cell_formula_units_Z 4
_cell_length_a 14.2001(13)
_cell_length_b 15.3974(14)
_cell_length_c 16.3997(15)
_cell_measurement_reflns_used 9922
_cell_measurement_temperature 200(2)
_cell_measurement_theta_max 26.63
_cell_measurement_theta_min 2.26
_cell_volume 3265.3(5)
_computing_cell_refinement 'Bruker SAINT'
_computing_data_collection 'Bruker APEX2'
_computing_data_reduction 'Bruker SAINT'
_computing_molecular_graphics 'Bruker SHELXTL'
_computing_publication_material 'Bruker SHELXTL'
_computing_structure_refinement 'SHELXL-97 (Sheldrick, 2008)'
_computing_structure_solution 'SHELXS-97 (Sheldrick, 2008)'
_diffrn_ambient_temperature 200(2)
_diffrn_detector_area_resol_mean 8.33
_diffrn_measured_fraction_theta_full 1.000
_diffrn_measured_fraction_theta_max 0.994
_diffrn_measurement_device_type 'Bruker AXS APEX diffractometer'
_diffrn_measurement_method '\f and \w scans'
_diffrn_radiation_monochromator graphite
_diffrn_radiation_source 'fine-focus sealed tube'
_diffrn_radiation_type MoK\a
_diffrn_radiation_wavelength 0.71073
_diffrn_reflns_av_R_equivalents 0.0328
_diffrn_reflns_av_sigmaI/netI 0.0393
_diffrn_reflns_limit_h_max 18
_diffrn_reflns_limit_h_min -18
_diffrn_reflns_limit_k_max 20
_diffrn_reflns_limit_k_min -20
_diffrn_reflns_limit_l_max 21
_diffrn_reflns_limit_l_min -21
_diffrn_reflns_number 43548
_diffrn_reflns_theta_full 25.00
_diffrn_reflns_theta_max 27.66
_diffrn_reflns_theta_min 1.54
_exptl_absorpt_coefficient_mu 0.725
_exptl_absorpt_correction_T_max 0.8544
_exptl_absorpt_correction_T_min 0.6864
_exptl_absorpt_correction_type multi-scan
_exptl_absorpt_process_details 'APEX2 (Bruker, 2007)'
_exptl_crystal_colour yellow
_exptl_crystal_density_diffrn 1.321
_exptl_crystal_density_method 'not measured'
_exptl_crystal_description block
_exptl_crystal_F_000 1360
_exptl_crystal_size_max 0.56
_exptl_crystal_size_mid 0.38
_exptl_crystal_size_min 0.22
_refine_diff_density_max 0.740
_refine_diff_density_min -0.541
_refine_diff_density_rms 0.063
_refine_ls_extinction_method none
_refine_ls_goodness_of_fit_ref 1.001
_refine_ls_hydrogen_treatment constr
_refine_ls_matrix_type full
_refine_ls_number_parameters 703
_refine_ls_number_reflns 15150
_refine_ls_number_restraints 49
_refine_ls_restrained_S_all 1.000
_refine_ls_R_factor_all 0.0510
_refine_ls_R_factor_gt 0.0334
_refine_ls_shift/su_max 0.002
_refine_ls_shift/su_mean 0.000
_refine_ls_structure_factor_coef Fsqd
_refine_ls_weighting_details 'calc w=1/[\s^2^(Fo^2^)+(0.0350P)^2^+1.3752P] where P=(Fo^2^+2Fc^2^)/3'
_refine_ls_weighting_scheme calc
_refine_ls_wR_factor_gt 0.0738
_refine_ls_wR_factor_ref 0.0831
_reflns_number_gt 11591
_reflns_number_total 15150
_reflns_threshold_expression >2sigma(I)
_cod_data_source_file jo5b01005_si_001.cif
_cod_data_source_block jmca020
_cod_depositor_comments
;
The following automatic conversions were performed:

'_symmetry_cell_setting' value 'Triclinic' changed to 'triclinic'
according to
/usr/data/users/saulius/crontab/automatic-downloads/rss-feeds/ACS/lib/dictionaries/cif_core.dic
dictionary named 'cif_core.dic' version 2.4.2 from 2011-04-26.

Automatic conversion script
Id: cif_fix_values 3271 2015-04-21 07:52:19Z andrius 

 Adding full bibliography for 4031112--4031118.cif.
;
_cod_original_sg_symbol_H-M P-1
_cod_database_code 4031118

loop_
_symmetry_equiv_pos_as_xyz
'x, y, z'
'-x, -y, -z'

loop_
_atom_site_label
_atom_site_type_symbol
_atom_site_fract_x
_atom_site_fract_y
_atom_site_fract_z
_atom_site_U_iso_or_equiv
_atom_site_adp_type
_atom_site_occupancy
_atom_site_symmetry_multiplicity
_atom_site_calc_flag
_atom_site_refinement_flags
_atom_site_disorder_assembly
_atom_site_disorder_group
Pd1 Pd 0.991106(13) 0.401682(12) 0.165810(12) 0.03192(6) Uani 1 1 d . . .
Pd2 Pd 0.871035(13) 0.844809(13) 0.443310(12) 0.03244(6) Uani 1 1 d . . .
Cl1 Cl 1.10186(6) 0.38876(6) 0.07411(5) 0.05464(19) Uani 1 1 d . . .
Cl2 Cl 0.90054(5) 0.87128(5) 0.59397(4) 0.05001(17) Uani 1 1 d . A .
P2 P 0.69694(4) 0.79275(4) 0.41374(4) 0.02817(13) Uani 1 1 d . A .
P1 P 0.98202(4) 0.27204(4) 0.21922(4) 0.02519(12) Uani 1 1 d . . .
O1 O 0.89258(14) 0.18467(14) -0.03895(12) 0.0482(5) Uani 1 1 d . . .
O2 O 0.68748(13) 0.25298(14) 0.14004(12) 0.0474(5) Uani 1 1 d . . .
O3 O 0.63604(14) 0.67910(12) 0.15294(12) 0.0449(5) Uani 1 1 d . . .
O4 O 0.37650(13) 0.68459(13) 0.28982(12) 0.0434(4) Uani 1 1 d . . .
C1 C 0.9711(3) 0.5236(2) 0.1251(2) 0.0648(9) Uani 1 1 d D . .
H1A H 1.0313 0.5667 0.1154 0.078 Uiso 1 1 calc R . .
H1B H 0.9074 0.5130 0.0821 0.078 Uiso 1 1 calc R . .
C2 C 0.9659(3) 0.5327(2) 0.2080(3) 0.0694(10) Uani 1 1 d D . .
H2A H 1.0198 0.5841 0.2544 0.083 Uiso 1 1 calc R . .
C3 C 0.8995(2) 0.46230(19) 0.2316(2) 0.0500(7) Uani 1 1 d D . .
H3A H 0.8271 0.4432 0.2014 0.060 Uiso 1 1 calc R . .
H3B H 0.9112 0.4670 0.2940 0.060 Uiso 1 1 calc R . .
C4 C 0.85117(18) 0.27061(19) 0.33089(17) 0.0393(6) Uani 1 1 d . . .
H4A H 0.8338 0.3242 0.3157 0.047 Uiso 1 1 calc R . .
H4B H 0.8058 0.2124 0.2874 0.047 Uiso 1 1 calc R . .
C5 C 0.8351(2) 0.2671(2) 0.41994(18) 0.0516(7) Uani 1 1 d . . .
H5A H 0.7644 0.2634 0.4201 0.062 Uiso 1 1 calc R . .
H5B H 0.8459 0.2099 0.4326 0.062 Uiso 1 1 calc R . .
C6 C 0.9069(2) 0.3529(2) 0.48982(19) 0.0561(8) Uani 1 1 d . . .
H6A H 0.8902 0.4093 0.4816 0.067 Uiso 1 1 calc R . .
H6B H 0.8982 0.3459 0.5469 0.067 Uiso 1 1 calc R . .
C7 C 1.0159(2) 0.3655(2) 0.48756(16) 0.0468(7) Uani 1 1 d . . .
H7A H 1.0350 0.3128 0.5033 0.056 Uiso 1 1 calc R . .
H7B H 1.0602 0.4243 0.5309 0.056 Uiso 1 1 calc R . .
C8 C 1.03295(19) 0.36940(18) 0.39873(15) 0.0382(6) Uani 1 1 d . . .
H8A H 1.1040 0.3744 0.3992 0.046 Uiso 1 1 calc R . .
H8B H 1.0204 0.4256 0.3851 0.046 Uiso 1 1 calc R . .
C9 C 0.96181(17) 0.28105(16) 0.32942(14) 0.0296(5) Uani 1 1 d . . .
H9A H 0.9762 0.2266 0.3469 0.035 Uiso 1 1 calc R . .
C10 C 1.09850(19) 0.17844(19) 0.13648(17) 0.0406(6) Uani 1 1 d . . .
H10A H 1.0351 0.1249 0.1118 0.049 Uiso 1 1 calc R . .
H10B H 1.1031 0.2191 0.0969 0.049 Uiso 1 1 calc R . .
C11 C 1.1884(2) 0.1424(2) 0.1449(2) 0.0627(9) Uani 1 1 d . . .
H11A H 1.1805 0.0978 0.1807 0.075 Uiso 1 1 calc R . .
H11B H 1.1896 0.1082 0.0871 0.075 Uiso 1 1 calc R . .
C12 C 1.2871(2) 0.2210(3) 0.1851(2) 0.0651(9) Uani 1 1 d . . .
H12A H 1.2991 0.2614 0.1458 0.078 Uiso 1 1 calc R . .
H12B H 1.3431 0.1944 0.1932 0.078 Uiso 1 1 calc R . .
C13 C 1.2860(2) 0.2800(3) 0.27188(19) 0.0578(8) Uani 1 1 d . . .
H13A H 1.3493 0.3340 0.2944 0.069 Uiso 1 1 calc R . .
H13B H 1.2831 0.2417 0.3135 0.069 Uiso 1 1 calc R . .
C14 C 1.19505(18) 0.31594(19) 0.26333(17) 0.0413(6) Uani 1 1 d . . .
H14A H 1.1942 0.3514 0.3208 0.050 Uiso 1 1 calc R . .
H14B H 1.2012 0.3590 0.2259 0.050 Uiso 1 1 calc R . .
C15 C 1.09632(17) 0.23429(16) 0.22477(15) 0.0303(5) Uani 1 1 d . . .
H15 H 1.0933 0.1917 0.2634 0.036 Uiso 1 1 calc R . .
C16 C 0.88166(16) 0.15983(15) 0.16113(14) 0.0264(5) Uani 1 1 d . . .
C17 C 0.88395(18) 0.08219(16) 0.19229(16) 0.0332(5) Uani 1 1 d . . .
H17 H 0.9361 0.0896 0.2410 0.040 Uiso 1 1 calc R . .
C18 C 0.8124(2) -0.00451(17) 0.15395(17) 0.0389(6) Uani 1 1 d . . .
H18 H 0.8150 -0.0560 0.1766 0.047 Uiso 1 1 calc R . .
C19 C 0.7369(2) -0.01662(18) 0.08276(18) 0.0435(6) Uani 1 1 d . . .
H19 H 0.6875 -0.0764 0.0558 0.052 Uiso 1 1 calc R . .
C20 C 0.73386(18) 0.05920(18) 0.05075(16) 0.0386(6) Uani 1 1 d . . .
H20 H 0.6820 0.0506 0.0013 0.046 Uiso 1 1 calc R . .
C21 C 0.80480(16) 0.14782(16) 0.08909(14) 0.0276(5) Uani 1 1 d . . .
C22 C 0.83242(19) 0.23684(18) -0.02057(16) 0.0406(6) Uani 1 1 d . . .
C23 C 0.8091(2) 0.2992(2) -0.06523(19) 0.0534(8) Uani 1 1 d . . .
H23 H 0.8380 0.3096 -0.1116 0.064 Uiso 1 1 calc R . .
C24 C 0.7439(3) 0.3452(2) -0.0415(2) 0.0606(9) Uani 1 1 d . . .
H24 H 0.7288 0.3880 -0.0718 0.073 Uiso 1 1 calc R . .
C25 C 0.6994(2) 0.3315(2) 0.0252(2) 0.0541(8) Uani 1 1 d . . .
H25 H 0.6536 0.3633 0.0399 0.065 Uiso 1 1 calc R . .
C26 C 0.72353(19) 0.26992(18) 0.07028(17) 0.0393(6) Uani 1 1 d . . .
C27 C 0.79008(17) 0.22308(16) 0.04883(15) 0.0316(5) Uani 1 1 d . . .
C28 C 0.9242(3) 0.1772(2) -0.11805(18) 0.0587(8) Uani 1 1 d . . .
H28 H 0.9513 0.2410 -0.1263 0.070 Uiso 1 1 calc R . .
C29 C 1.0072(3) 0.1335(3) -0.1069(2) 0.0837(12) Uani 1 1 d . . .
H29A H 1.0648 0.1761 -0.0601 0.126 Uiso 1 1 calc R . .
H29B H 1.0287 0.1219 -0.1606 0.126 Uiso 1 1 calc R . .
H29C H 0.9819 0.0740 -0.0929 0.126 Uiso 1 1 calc R . .
C30 C 0.8366(3) 0.1169(3) -0.1932(2) 0.0812(12) Uani 1 1 d . . .
H30A H 0.8124 0.0537 -0.1859 0.122 Uiso 1 1 calc R . .
H30B H 0.8585 0.1134 -0.2468 0.122 Uiso 1 1 calc R . .
H30C H 0.7817 0.1443 -0.1959 0.122 Uiso 1 1 calc R . .
C31 C 0.5884(2) 0.2539(3) 0.1451(2) 0.0690(10) Uani 1 1 d . . .
H31 H 0.5829 0.3167 0.1428 0.083 Uiso 1 1 calc R . .
C32 C 0.5795(2) 0.2401(3) 0.2314(2) 0.0816(12) Uani 1 1 d . . .
H32A H 0.5768 0.1759 0.2318 0.122 Uiso 1 1 calc R . .
H32B H 0.5176 0.2507 0.2429 0.122 Uiso 1 1 calc R . .
H32C H 0.6383 0.2846 0.2761 0.122 Uiso 1 1 calc R . .
C33 C 0.5098(3) 0.1802(4) 0.0719(3) 0.129(2) Uani 1 1 d . . .
H33A H 0.5163 0.1953 0.0176 0.193 Uiso 1 1 calc R . .
H33B H 0.4424 0.1777 0.0798 0.193 Uiso 1 1 calc R . .
H33C H 0.5191 0.1191 0.0704 0.193 Uiso 1 1 calc R . .
C34 C 0.8782(14) 0.8191(13) 0.3143(18) 0.054(2) Uani 0.485(5) 1 d PDU A 1
H34A H 0.8889 0.7594 0.2890 0.065 Uiso 0.485(5) 1 calc PR A 1
H34B H 0.8284 0.8351 0.2745 0.065 Uiso 0.485(5) 1 calc PR A 1
C35 C 0.9642(4) 0.8928(5) 0.3636(4) 0.0510(10) Uani 0.485(5) 1 d PDU A 1
H35 H 0.9748 0.9572 0.3558 0.061 Uiso 0.485(5) 1 calc PR A 1
C36 C 1.028(2) 0.8788(18) 0.4318(14) 0.0567(10) Uani 0.485(5) 1 d PDU A 1
H36A H 1.0778 0.9355 0.4741 0.068 Uiso 0.485(5) 1 calc PR A 1
H36B H 1.0540 0.8256 0.4180 0.068 Uiso 0.485(5) 1 calc PR A 1
C34' C 0.8821(13) 0.8417(13) 0.3163(16) 0.054(2) Uani 0.515(5) 1 d PDU A 2
H34C H 0.8300 0.7903 0.2699 0.065 Uiso 0.515(5) 1 calc PR A 2
H34D H 0.8974 0.9028 0.3024 0.065 Uiso 0.515(5) 1 calc PR A 2
C35' C 0.9649(4) 0.8198(4) 0.3558(4) 0.0510(10) Uani 0.515(5) 1 d PDU A 2
H35' H 0.9702 0.7558 0.3359 0.061 Uiso 0.515(5) 1 calc PR A 2
C36' C 1.0309(19) 0.8829(17) 0.4320(13) 0.0567(10) Uani 0.515(5) 1 d PDU A 2
H36C H 1.0625 0.9478 0.4298 0.068 Uiso 0.515(5) 1 calc PR A 2
H36D H 1.0772 0.8587 0.4668 0.068 Uiso 0.515(5) 1 calc PR A 2
C37 C 0.7100(2) 0.61674(18) 0.34117(17) 0.0402(6) Uani 1 1 d . A .
H37A H 0.7033 0.6329 0.2855 0.048 Uiso 1 1 calc R . .
H37B H 0.7826 0.6410 0.3720 0.048 Uiso 1 1 calc R . .
C38 C 0.6718(2) 0.51018(19) 0.3243(2) 0.0527(7) Uani 1 1 d . . .
H38A H 0.6006 0.4853 0.2899 0.063 Uiso 1 1 calc R . .
H38B H 0.7125 0.4821 0.2905 0.063 Uiso 1 1 calc R . .
C39 C 0.6792(3) 0.4827(2) 0.4085(2) 0.0574(8) Uani 1 1 d . . .
H39A H 0.6499 0.4138 0.3962 0.069 Uiso 1 1 calc R . .
H39B H 0.7511 0.5014 0.4400 0.069 Uiso 1 1 calc R . .
C40 C 0.6231(2) 0.5299(2) 0.46376(19) 0.0515(7) Uani 1 1 d . . .
H40A H 0.6319 0.5140 0.5195 0.062 Uiso 1 1 calc R . .
H40B H 0.5499 0.5056 0.4347 0.062 Uiso 1 1 calc R . .
C41 C 0.6603(2) 0.63640(18) 0.48058(16) 0.0414(6) Uani 1 1 d . A .
H41A H 0.7319 0.6617 0.5141 0.050 Uiso 1 1 calc R . .
H41B H 0.6200 0.6642 0.5150 0.050 Uiso 1 1 calc R . .
C42 C 0.65068(18) 0.66357(16) 0.39500(14) 0.0309(5) Uani 1 1 d . . .
H42 H 0.5777 0.6394 0.3628 0.037 Uiso 1 1 calc R A .
C43 C 0.6773(2) 0.94385(19) 0.53685(17) 0.0450(7) Uani 1 1 d . A .
H43A H 0.7519 0.9700 0.5502 0.054 Uiso 1 1 calc R . .
H43B H 0.6481 0.9704 0.4922 0.054 Uiso 1 1 calc R . .
C44 C 0.6415(3) 0.9707(2) 0.6181(2) 0.0659(9) Uani 1 1 d . . .
H44A H 0.6759 0.9491 0.6642 0.079 Uiso 1 1 calc R . .
H44B H 0.6605 1.0398 0.6381 0.079 Uiso 1 1 calc R . .
C45 C 0.5274(3) 0.9277(3) 0.6020(2) 0.0770(11) Uani 1 1 d . . .
H45A H 0.5079 0.9426 0.6570 0.092 Uiso 1 1 calc R . .
H45B H 0.4928 0.9556 0.5616 0.092 Uiso 1 1 calc R . .
C46 C 0.4931(3) 0.8219(3) 0.5648(2) 0.0666(10) Uani 1 1 d . . .
H46A H 0.4183 0.7969 0.5509 0.080 Uiso 1 1 calc R . .
H46B H 0.5206 0.7932 0.6083 0.080 Uiso 1 1 calc R . .
C47 C 0.5288(2) 0.7956(2) 0.48338(17) 0.0474(7) Uani 1 1 d . A .
H47A H 0.4970 0.8198 0.4381 0.057 Uiso 1 1 calc R . .
H47B H 0.5081 0.7264 0.4616 0.057 Uiso 1 1 calc R . .
C48 C 0.64406(18) 0.83691(18) 0.50306(15) 0.0347(5) Uani 1 1 d . . .
H48 H 0.6715 0.8143 0.5522 0.042 Uiso 1 1 calc R A .
C49 C 0.63650(17) 0.83088(16) 0.32454(14) 0.0279(5) Uani 1 1 d . . .
C50 C 0.68080(19) 0.92711(17) 0.33478(16) 0.0351(5) Uani 1 1 d . A .
H50 H 0.7397 0.9610 0.3803 0.042 Uiso 1 1 calc R . .
C51 C 0.6423(2) 0.97427(18) 0.28151(17) 0.0400(6) Uani 1 1 d . . .
H51 H 0.6741 1.0395 0.2904 0.048 Uiso 1 1 calc R A .
C52 C 0.5570(2) 0.92570(19) 0.21501(17) 0.0428(6) Uani 1 1 d . A .
H52 H 0.5280 0.9575 0.1789 0.051 Uiso 1 1 calc R . .
C53 C 0.51429(19) 0.83046(18) 0.20159(16) 0.0370(6) Uani 1 1 d . . .
H53 H 0.4564 0.7972 0.1549 0.044 Uiso 1 1 calc R A .
C54 C 0.55311(17) 0.78131(16) 0.25411(14) 0.0280(5) Uani 1 1 d . A .
C55 C 0.50680(17) 0.67661(16) 0.22341(14) 0.0309(5) Uani 1 1 d . . .
C56 C 0.54944(19) 0.62646(17) 0.16797(15) 0.0374(6) Uani 1 1 d . A .
C57 C 0.5045(2) 0.53026(19) 0.13115(18) 0.0522(8) Uani 1 1 d . . .
H57 H 0.5347 0.4960 0.0948 0.063 Uiso 1 1 calc R A .
C58 C 0.4151(2) 0.4859(2) 0.14860(18) 0.0577(9) Uani 1 1 d . A .
H58 H 0.3842 0.4202 0.1237 0.069 Uiso 1 1 calc R . .
C59 C 0.3692(2) 0.53335(19) 0.20084(17) 0.0481(7) Uani 1 1 d . . .
H59 H 0.3070 0.5012 0.2110 0.058 Uiso 1 1 calc R A .
C60 C 0.41541(19) 0.62925(18) 0.23848(15) 0.0357(6) Uani 1 1 d . A .
C61 C 0.6720(2) 0.64236(18) 0.08064(16) 0.0431(6) Uani 1 1 d . . .
H61 H 0.6139 0.5953 0.0344 0.052 Uiso 1 1 calc R . .
C62 C 0.7173(3) 0.7245(2) 0.0482(2) 0.0618(9) Uani 1 1 d . . .
H62A H 0.6644 0.7498 0.0268 0.093 Uiso 1 1 calc R . .
H62B H 0.7472 0.7040 0.0014 0.093 Uiso 1 1 calc R . .
H62C H 0.7698 0.7732 0.0953 0.093 Uiso 1 1 calc R . .
C63 C 0.7492(3) 0.5969(3) 0.1087(2) 0.0713(10) Uani 1 1 d . . .
H63A H 0.8077 0.6441 0.1516 0.107 Uiso 1 1 calc R . .
H63B H 0.7709 0.5699 0.0587 0.107 Uiso 1 1 calc R . .
H63C H 0.7191 0.5472 0.1340 0.107 Uiso 1 1 calc R . .
C64 C 0.2772(2) 0.6453(2) 0.30238(19) 0.0484(7) Uani 1 1 d . . .
H64 H 0.2303 0.6035 0.2464 0.058 Uiso 1 1 calc R . .
C65 C 0.2811(2) 0.5902(2) 0.3686(2) 0.0557(8) Uani 1 1 d . . .
H65A H 0.3127 0.5424 0.3517 0.084 Uiso 1 1 calc R . .
H65B H 0.2122 0.5597 0.3719 0.084 Uiso 1 1 calc R . .
H65C H 0.3207 0.6328 0.4250 0.084 Uiso 1 1 calc R . .
C66 C 0.2439(2) 0.7292(2) 0.3310(2) 0.0666(9) Uani 1 1 d . . .
H66A H 0.2883 0.7686 0.3870 0.100 Uiso 1 1 calc R . .
H66B H 0.1741 0.7079 0.3360 0.100 Uiso 1 1 calc R . .
H66C H 0.2475 0.7654 0.2885 0.100 Uiso 1 1 calc R . .

loop_
_atom_site_aniso_label
_atom_site_aniso_U_11
_atom_site_aniso_U_22
_atom_site_aniso_U_33
_atom_site_aniso_U_23
_atom_site_aniso_U_13
_atom_site_aniso_U_12
Pd1 0.02743(10) 0.02808(10) 0.03943(11) 0.01458(8) 0.00369(8) 0.00670(7)
Pd2 0.02780(10) 0.03396(11) 0.03369(11) 0.01158(8) 0.00464(8) 0.00721(8)
Cl1 0.0500(4) 0.0715(5) 0.0655(5) 0.0453(4) 0.0287(4) 0.0269(4)
Cl2 0.0514(4) 0.0638(5) 0.0358(4) 0.0212(3) 0.0005(3) 0.0213(4)
P2 0.0277(3) 0.0313(3) 0.0235(3) 0.0056(2) 0.0045(2) 0.0089(2)
P1 0.0228(3) 0.0258(3) 0.0266(3) 0.0088(2) 0.0043(2) 0.0072(2)
O1 0.0455(11) 0.0662(13) 0.0394(11) 0.0241(10) 0.0159(9) 0.0176(10)
O2 0.0350(10) 0.0616(12) 0.0517(12) 0.0169(10) 0.0098(9) 0.0247(9)
O3 0.0435(11) 0.0370(10) 0.0433(11) -0.0048(8) 0.0175(9) 0.0033(8)
O4 0.0338(10) 0.0492(11) 0.0435(11) 0.0155(9) 0.0136(8) 0.0028(8)
C1 0.068(2) 0.0530(19) 0.096(3) 0.0471(19) 0.024(2) 0.0326(17)
C2 0.067(2) 0.0372(17) 0.099(3) 0.0107(18) 0.006(2) 0.0254(16)
C3 0.0523(17) 0.0450(16) 0.0614(19) 0.0161(14) 0.0127(15) 0.0292(14)
C4 0.0300(13) 0.0474(15) 0.0408(15) 0.0094(12) 0.0112(11) 0.0134(11)
C5 0.0416(16) 0.071(2) 0.0488(17) 0.0207(15) 0.0227(14) 0.0172(15)
C6 0.061(2) 0.071(2) 0.0406(16) 0.0106(15) 0.0247(15) 0.0231(17)
C7 0.0522(17) 0.0564(18) 0.0282(13) 0.0066(12) 0.0087(12) 0.0163(14)
C8 0.0346(14) 0.0444(15) 0.0322(13) 0.0065(11) 0.0083(11) 0.0101(11)
C9 0.0288(12) 0.0355(13) 0.0285(12) 0.0128(10) 0.0090(10) 0.0126(10)
C10 0.0382(14) 0.0423(15) 0.0419(15) 0.0078(12) 0.0166(12) 0.0122(12)
C11 0.060(2) 0.064(2) 0.079(2) 0.0162(18) 0.0368(18) 0.0333(17)
C12 0.0403(17) 0.099(3) 0.069(2) 0.024(2) 0.0257(16) 0.0348(18)
C13 0.0317(15) 0.101(3) 0.0477(17) 0.0272(17) 0.0096(13) 0.0283(16)
C14 0.0280(13) 0.0534(16) 0.0367(14) 0.0077(12) 0.0036(11) 0.0100(12)
C15 0.0287(12) 0.0368(13) 0.0323(12) 0.0169(10) 0.0114(10) 0.0131(10)
C16 0.0243(11) 0.0270(11) 0.0275(12) 0.0077(9) 0.0071(9) 0.0072(9)
C17 0.0333(13) 0.0306(12) 0.0349(13) 0.0120(10) 0.0048(10) 0.0088(10)
C18 0.0452(15) 0.0282(13) 0.0459(15) 0.0158(11) 0.0133(12) 0.0107(11)
C19 0.0411(15) 0.0283(13) 0.0485(16) 0.0077(12) 0.0028(13) -0.0008(11)
C20 0.0292(13) 0.0408(14) 0.0346(14) 0.0076(11) -0.0023(11) 0.0026(11)
C21 0.0250(11) 0.0305(12) 0.0277(12) 0.0096(10) 0.0072(9) 0.0078(9)
C22 0.0377(14) 0.0408(14) 0.0326(14) 0.0150(11) -0.0026(11) -0.0005(12)
C23 0.0614(19) 0.0485(17) 0.0412(16) 0.0228(14) -0.0004(14) 0.0039(15)
C24 0.073(2) 0.0424(17) 0.0517(19) 0.0226(15) -0.0173(17) 0.0107(16)
C25 0.0540(18) 0.0461(17) 0.0546(19) 0.0107(14) -0.0106(15) 0.0223(14)
C26 0.0355(14) 0.0378(14) 0.0372(14) 0.0087(11) -0.0037(11) 0.0095(11)
C27 0.0278(12) 0.0294(12) 0.0302(12) 0.0102(10) -0.0027(10) 0.0023(10)
C28 0.077(2) 0.061(2) 0.0351(16) 0.0153(14) 0.0224(15) 0.0097(17)
C29 0.072(3) 0.130(4) 0.054(2) 0.018(2) 0.0336(19) 0.035(2)
C30 0.110(3) 0.071(2) 0.051(2) 0.0086(18) -0.005(2) 0.032(2)
C31 0.0450(18) 0.109(3) 0.0512(19) 0.0058(19) 0.0050(15) 0.0386(19)
C32 0.0425(19) 0.138(4) 0.057(2) 0.002(2) 0.0133(16) 0.035(2)
C33 0.047(2) 0.227(6) 0.055(2) -0.009(3) 0.0036(19) -0.004(3)
C34 0.047(2) 0.079(7) 0.0400(19) 0.019(5) 0.0212(15) 0.018(4)
C35 0.044(2) 0.058(3) 0.060(2) 0.024(2) 0.0282(19) 0.016(2)
C36 0.0271(18) 0.066(2) 0.080(2) 0.0335(19) 0.0160(15) 0.0085(17)
C34' 0.047(2) 0.079(7) 0.0400(19) 0.019(5) 0.0212(15) 0.018(4)
C35' 0.044(2) 0.058(3) 0.060(2) 0.024(2) 0.0282(19) 0.016(2)
C36' 0.0271(18) 0.066(2) 0.080(2) 0.0335(19) 0.0160(15) 0.0085(17)
C37 0.0452(15) 0.0394(14) 0.0397(15) 0.0118(12) 0.0158(12) 0.0156(12)
C38 0.064(2) 0.0408(16) 0.0580(19) 0.0104(14) 0.0254(16) 0.0195(14)
C39 0.069(2) 0.0403(16) 0.070(2) 0.0239(15) 0.0170(17) 0.0214(15)
C40 0.069(2) 0.0466(17) 0.0456(17) 0.0251(14) 0.0161(15) 0.0179(15)
C41 0.0515(16) 0.0436(15) 0.0302(13) 0.0150(12) 0.0081(12) 0.0150(13)
C42 0.0333(13) 0.0321(12) 0.0262(12) 0.0094(10) 0.0065(10) 0.0084(10)
C43 0.0513(17) 0.0452(16) 0.0393(15) 0.0043(12) 0.0102(13) 0.0231(13)
C44 0.092(3) 0.062(2) 0.0448(18) -0.0024(15) 0.0194(18) 0.038(2)
C45 0.090(3) 0.107(3) 0.058(2) 0.015(2) 0.038(2) 0.062(3)
C46 0.055(2) 0.101(3) 0.0523(19) 0.0139(19) 0.0295(16) 0.0318(19)
C47 0.0355(14) 0.0660(19) 0.0394(15) 0.0066(14) 0.0139(12) 0.0174(13)
C48 0.0348(13) 0.0434(14) 0.0252(12) 0.0055(10) 0.0056(10) 0.0157(11)
C49 0.0266(11) 0.0314(12) 0.0266(12) 0.0083(10) 0.0084(9) 0.0093(9)
C50 0.0347(13) 0.0324(13) 0.0338(13) 0.0059(11) 0.0085(11) 0.0059(10)
C51 0.0481(16) 0.0314(13) 0.0447(15) 0.0146(12) 0.0184(13) 0.0119(12)
C52 0.0505(16) 0.0473(16) 0.0419(15) 0.0237(13) 0.0152(13) 0.0228(13)
C53 0.0352(13) 0.0445(15) 0.0316(13) 0.0136(11) 0.0050(11) 0.0130(11)
C54 0.0264(11) 0.0302(12) 0.0261(12) 0.0078(9) 0.0079(9) 0.0060(9)
C55 0.0290(12) 0.0316(12) 0.0236(11) 0.0066(10) -0.0012(9) 0.0022(10)
C56 0.0409(14) 0.0330(13) 0.0283(13) 0.0031(10) 0.0039(11) 0.0033(11)
C57 0.066(2) 0.0361(15) 0.0390(16) -0.0035(12) 0.0140(14) 0.0010(14)
C58 0.076(2) 0.0349(15) 0.0368(16) -0.0002(12) 0.0069(15) -0.0109(14)
C59 0.0500(17) 0.0434(16) 0.0329(14) 0.0123(12) 0.0025(12) -0.0099(13)
C60 0.0364(13) 0.0399(14) 0.0240(12) 0.0118(11) 0.0017(10) 0.0030(11)
C61 0.0579(17) 0.0357(14) 0.0304(13) 0.0011(11) 0.0150(12) 0.0103(13)
C62 0.083(2) 0.0479(18) 0.0520(19) 0.0136(15) 0.0252(17) 0.0119(17)
C63 0.100(3) 0.070(2) 0.065(2) 0.0158(18) 0.039(2) 0.051(2)
C64 0.0323(14) 0.0599(18) 0.0529(17) 0.0278(15) 0.0109(13) 0.0054(13)
C65 0.0592(19) 0.0574(19) 0.0594(19) 0.0314(16) 0.0272(16) 0.0134(15)
C66 0.0450(18) 0.080(2) 0.094(3) 0.048(2) 0.0284(18) 0.0247(17)

loop_
_atom_type_symbol
_atom_type_description
_atom_type_scat_dispersion_real
_atom_type_scat_dispersion_imag
_atom_type_scat_source
C C 0.0033 0.0016 'International Tables Vol C Tables 4.2.6.8 and 6.1.1.4'
H H 0.0000 0.0000 'International Tables Vol C Tables 4.2.6.8 and 6.1.1.4'
O O 0.0106 0.0060 'International Tables Vol C Tables 4.2.6.8 and 6.1.1.4'
P P 0.1023 0.0942 'International Tables Vol C Tables 4.2.6.8 and 6.1.1.4'
Cl Cl 0.1484 0.1585 'International Tables Vol C Tables 4.2.6.8 and 6.1.1.4'
Pd Pd -0.9988 1.0072 'International Tables Vol C Tables 4.2.6.8 and 6.1.1.4'

loop_
_geom_angle_atom_site_label_1
_geom_angle_atom_site_label_2
_geom_angle_atom_site_label_3
_geom_angle
C3 Pd1 C2 38.47(12)
C3 Pd1 C1 67.90(12)
C2 Pd1 C1 36.45(12)
C3 Pd1 P1 100.70(8)
C2 Pd1 P1 134.85(11)
C1 Pd1 P1 167.93(9)
C3 Pd1 Cl1 157.23(8)
C2 Pd1 Cl1 119.63(11)
C1 Pd1 Cl1 89.57(10)
P1 Pd1 Cl1 102.00(2)
C34 Pd2 C34' 9.0(10)
C34 Pd2 C35 38.5(5)
C34' Pd2 C35 33.6(5)
C34 Pd2 C35' 35.1(5)
C34' Pd2 C35' 37.9(4)
C35 Pd2 C35' 29.8(2)
C34 Pd2 C36 68.1(7)
C34' Pd2 C36 67.2(6)
C35 Pd2 C36 37.7(5)
C35' Pd2 C36 36.4(6)
C34 Pd2 C36' 68.3(6)
C34' Pd2 C36' 67.1(6)
C35 Pd2 C36' 37.2(6)
C35' Pd2 C36' 37.0(5)
C36 Pd2 C36' 1.3(13)
C34 Pd2 P2 95.8(5)
C34' Pd2 P2 97.2(4)
C35 Pd2 P2 128.69(17)
C35' Pd2 P2 127.68(16)
C36 Pd2 P2 163.8(5)
C36' Pd2 P2 164.0(5)
C34 Pd2 Cl2 166.9(5)
C34' Pd2 Cl2 165.9(4)
C35 Pd2 Cl2 132.32(17)
C35' Pd2 Cl2 131.82(16)
C36 Pd2 Cl2 99.6(5)
C36' Pd2 Cl2 99.6(5)
P2 Pd2 Cl2 96.29(2)
C49 P2 C48 102.92(11)
C49 P2 C42 112.41(10)
C48 P2 C42 103.64(11)
C49 P2 Pd2 112.85(7)
C48 P2 Pd2 114.90(8)
C42 P2 Pd2 109.67(8)
C16 P1 C15 100.68(10)
C16 P1 C9 98.99(10)
C15 P1 C9 103.35(10)
C16 P1 Pd1 119.15(7)
C15 P1 Pd1 114.29(8)
C9 P1 Pd1 117.60(8)
C22 O1 C28 120.6(2)
C26 O2 C31 121.1(2)
C56 O3 C61 120.22(19)
C60 O4 C64 119.7(2)
C2 C1 Pd1 69.75(17)
C2 C1 H1A 116.7
Pd1 C1 H1A 116.7
C2 C1 H1B 116.7
Pd1 C1 H1B 116.7
H1A C1 H1B 113.7
C1 C2 C3 121.5(3)
C1 C2 Pd1 73.80(19)
C3 C2 Pd1 69.86(16)
C1 C2 H2A 118.7
C3 C2 H2A 118.7
Pd1 C2 H2A 118.7
C2 C3 Pd1 71.67(18)
C2 C3 H3A 116.4
Pd1 C3 H3A 116.4
C2 C3 H3B 116.4
Pd1 C3 H3B 116.4
H3A C3 H3B 113.4
C5 C4 C9 110.8(2)
C5 C4 H4A 109.5
C9 C4 H4A 109.5
C5 C4 H4B 109.5
C9 C4 H4B 109.5
H4A C4 H4B 108.1
C6 C5 C4 111.6(2)
C6 C5 H5A 109.3
C4 C5 H5A 109.3
C6 C5 H5B 109.3
C4 C5 H5B 109.3
H5A C5 H5B 108.0
C7 C6 C5 111.2(2)
C7 C6 H6A 109.4
C5 C6 H6A 109.4
C7 C6 H6B 109.4
C5 C6 H6B 109.4
H6A C6 H6B 108.0
C6 C7 C8 112.2(2)
C6 C7 H7A 109.2
C8 C7 H7A 109.2
C6 C7 H7B 109.2
C8 C7 H7B 109.2
H7A C7 H7B 107.9
C7 C8 C9 110.4(2)
C7 C8 H8A 109.6
C9 C8 H8A 109.6
C7 C8 H8B 109.6
C9 C8 H8B 109.6
H8A C8 H8B 108.1
C8 C9 C4 109.8(2)
C8 C9 P1 114.90(16)
C4 C9 P1 112.44(16)
C8 C9 H9A 106.4
C4 C9 H9A 106.4
P1 C9 H9A 106.4
C11 C10 C15 110.4(2)
C11 C10 H10A 109.6
C15 C10 H10A 109.6
C11 C10 H10B 109.6
C15 C10 H10B 109.6
H10A C10 H10B 108.1
C12 C11 C10 111.9(3)
C12 C11 H11A 109.2
C10 C11 H11A 109.2
C12 C11 H11B 109.2
C10 C11 H11B 109.2
H11A C11 H11B 107.9
C11 C12 C13 111.2(3)
C11 C12 H12A 109.4
C13 C12 H12A 109.4
C11 C12 H12B 109.4
C13 C12 H12B 109.4
H12A C12 H12B 108.0
C12 C13 C14 111.1(2)
C12 C13 H13A 109.4
C14 C13 H13A 109.4
C12 C13 H13B 109.4
C14 C13 H13B 109.4
H13A C13 H13B 108.0
C15 C14 C13 110.6(2)
C15 C14 H14A 109.5
C13 C14 H14A 109.5
C15 C14 H14B 109.5
C13 C14 H14B 109.5
H14A C14 H14B 108.1
C14 C15 C10 109.42(19)
C14 C15 P1 113.03(17)
C10 C15 P1 112.04(16)
C14 C15 H15 107.4
C10 C15 H15 107.4
P1 C15 H15 107.4
C21 C16 C17 118.6(2)
C21 C16 P1 124.48(17)
C17 C16 P1 116.90(17)
C18 C17 C16 121.5(2)
C18 C17 H17 119.2
C16 C17 H17 119.2
C17 C18 C19 120.0(2)
C17 C18 H18 120.0
C19 C18 H18 120.0
C18 C19 C20 119.3(2)
C18 C19 H19 120.4
C20 C19 H19 120.3
C19 C20 C21 121.7(2)
C19 C20 H20 119.1
C21 C20 H20 119.1
C20 C21 C16 118.9(2)
C20 C21 C27 115.6(2)
C16 C21 C27 125.5(2)
O1 C22 C23 125.5(3)
O1 C22 C27 114.9(2)
C23 C22 C27 119.6(3)
C24 C23 C22 119.3(3)
C24 C23 H23 120.3
C22 C23 H23 120.3
C23 C24 C25 122.3(3)
C23 C24 H24 118.9
C25 C24 H24 118.9
C24 C25 C26 118.3(3)
C24 C25 H25 120.8
C26 C25 H25 120.8
O2 C26 C27 115.0(2)
O2 C26 C25 124.0(3)
C27 C26 C25 121.0(3)
C26 C27 C22 119.4(2)
C26 C27 C21 120.7(2)
C22 C27 C21 119.3(2)
O1 C28 C30 110.2(3)
O1 C28 C29 105.3(3)
C30 C28 C29 111.3(3)
O1 C28 H28 110.0
C30 C28 H28 110.0
C29 C28 H28 110.0
C28 C29 H29A 109.5
C28 C29 H29B 109.5
H29A C29 H29B 109.5
C28 C29 H29C 109.5
H29A C29 H29C 109.5
H29B C29 H29C 109.5
C28 C30 H30A 109.5
C28 C30 H30B 109.5
H30A C30 H30B 109.5
C28 C30 H30C 109.5
H30A C30 H30C 109.5
H30B C30 H30C 109.5
O2 C31 C33 110.8(3)
O2 C31 C32 105.7(2)
C33 C31 C32 113.1(4)
O2 C31 H31 109.0
C33 C31 H31 109.0
C32 C31 H31 109.0
C31 C32 H32A 109.5
C31 C32 H32B 109.5
H32A C32 H32B 109.5
C31 C32 H32C 109.5
H32A C32 H32C 109.5
H32B C32 H32C 109.5
C31 C33 H33A 109.5
C31 C33 H33B 109.5
H33A C33 H33B 109.5
C31 C33 H33C 109.5
H33A C33 H33C 109.5
H33B C33 H33C 109.5
C35 C34 Pd2 71.7(11)
C35 C34 H34A 116.4
Pd2 C34 H34A 116.4
C35 C34 H34B 116.4
Pd2 C34 H34B 116.4
H34A C34 H34B 113.4
C34 C35 C36 119.1(14)
C34 C35 Pd2 69.7(14)
C36 C35 Pd2 74.0(15)
C34 C35 H35 120.2
C36 C35 H35 120.2
Pd2 C35 H35 120.2
C35 C36 Pd2 68.3(11)
C35 C36 H36A 116.8
Pd2 C36 H36A 116.8
C35 C36 H36B 116.8
Pd2 C36 H36B 116.8
H36A C36 H36B 113.9
C35' C34' Pd2 73.6(11)
C35' C34' H34C 116.2
Pd2 C34' H34C 116.2
C35' C34' H34D 116.2
Pd2 C34' H34D 116.2
H34C C34' H34D 113.2
C34' C35' C36' 118.8(13)
C34' C35' Pd2 68.5(13)
C36' C35' Pd2 74.0(14)
C34' C35' H35' 120.2
C36' C35' H35' 120.2
Pd2 C35' H35' 120.2
C35' C36' Pd2 69.0(11)
C35' C36' H36C 116.8
Pd2 C36' H36C 116.8
C35' C36' H36D 116.8
Pd2 C36' H36D 116.8
H36C C36' H36D 113.8
C38 C37 C42 111.3(2)
C38 C37 H37A 109.4
C42 C37 H37A 109.4
C38 C37 H37B 109.4
C42 C37 H37B 109.4
H37A C37 H37B 108.0
C39 C38 C37 110.9(2)
C39 C38 H38A 109.5
C37 C38 H38A 109.5
C39 C38 H38B 109.5
C37 C38 H38B 109.5
H38A C38 H38B 108.1
C40 C39 C38 110.5(2)
C40 C39 H39A 109.6
C38 C39 H39A 109.6
C40 C39 H39B 109.6
C38 C39 H39B 109.6
H39A C39 H39B 108.1
C39 C40 C41 112.2(2)
C39 C40 H40A 109.2
C41 C40 H40A 109.2
C39 C40 H40B 109.2
C41 C40 H40B 109.2
H40A C40 H40B 107.9
C40 C41 C42 110.5(2)
C40 C41 H41A 109.5
C42 C41 H41A 109.5
C40 C41 H41B 109.5
C42 C41 H41B 109.5
H41A C41 H41B 108.1
C37 C42 C41 108.8(2)
C37 C42 P2 110.79(16)
C41 C42 P2 111.34(16)
C37 C42 H42 108.6
C41 C42 H42 108.6
P2 C42 H42 108.6
C44 C43 C48 109.6(2)
C44 C43 H43A 109.7
C48 C43 H43A 109.7
C44 C43 H43B 109.7
C48 C43 H43B 109.7
H43A C43 H43B 108.2
C45 C44 C43 111.8(3)
C45 C44 H44A 109.3
C43 C44 H44A 109.3
C45 C44 H44B 109.3
C43 C44 H44B 109.3
H44A C44 H44B 107.9
C46 C45 C44 111.5(3)
C46 C45 H45A 109.3
C44 C45 H45A 109.3
C46 C45 H45B 109.3
C44 C45 H45B 109.3
H45A C45 H45B 108.0
C45 C46 C47 111.0(3)
C45 C46 H46A 109.4
C47 C46 H46A 109.4
C45 C46 H46B 109.4
C47 C46 H46B 109.4
H46A C46 H46B 108.0
C46 C47 C48 110.1(2)
C46 C47 H47A 109.6
C48 C47 H47A 109.6
C46 C47 H47B 109.6
C48 C47 H47B 109.6
H47A C47 H47B 108.1
C47 C48 C43 110.2(2)
C47 C48 P2 113.40(17)
C43 C48 P2 114.93(18)
C47 C48 H48 105.8
C43 C48 H48 105.8
P2 C48 H48 105.8
C54 C49 C50 117.6(2)
C54 C49 P2 130.65(18)
C50 C49 P2 111.63(17)
C51 C50 C49 122.6(2)
C51 C50 H50 118.7
C49 C50 H50 118.7
C50 C51 C52 119.2(2)
C50 C51 H51 120.4
C52 C51 H51 120.4
C53 C52 C51 119.3(2)
C53 C52 H52 120.4
C51 C52 H52 120.4
C52 C53 C54 122.3(2)
C52 C53 H53 118.9
C54 C53 H53 118.9
C53 C54 C49 118.9(2)
C53 C54 C55 115.3(2)
C49 C54 C55 125.5(2)
C56 C55 C60 118.8(2)
C56 C55 C54 118.3(2)
C60 C55 C54 122.4(2)
O3 C56 C57 124.0(2)
O3 C56 C55 115.1(2)
C57 C56 C55 120.9(2)
C58 C57 C56 118.5(3)
C58 C57 H57 120.7
C56 C57 H57 120.7
C59 C58 C57 122.3(3)
C59 C58 H58 118.9
C57 C58 H58 118.9
C58 C59 C60 118.8(3)
C58 C59 H59 120.6
C60 C59 H59 120.6
O4 C60 C59 124.5(2)
O4 C60 C55 114.8(2)
C59 C60 C55 120.6(3)
O3 C61 C62 106.2(2)
O3 C61 C63 110.2(2)
C62 C61 C63 111.4(3)
O3 C61 H61 109.7
C62 C61 H61 109.7
C63 C61 H61 109.7
C61 C62 H62A 109.5
C61 C62 H62B 109.5
H62A C62 H62B 109.5
C61 C62 H62C 109.5
H62A C62 H62C 109.5
H62B C62 H62C 109.5
C61 C63 H63A 109.5
C61 C63 H63B 109.5
H63A C63 H63B 109.5
C61 C63 H63C 109.5
H63A C63 H63C 109.5
H63B C63 H63C 109.5
O4 C64 C66 104.4(2)
O4 C64 C65 111.3(2)
C66 C64 C65 112.2(3)
O4 C64 H64 109.6
C66 C64 H64 109.6
C65 C64 H64 109.6
C64 C65 H65A 109.5
C64 C65 H65B 109.5
H65A C65 H65B 109.5
C64 C65 H65C 109.5
H65A C65 H65C 109.5
H65B C65 H65C 109.5
C64 C66 H66A 109.5
C64 C66 H66B 109.5
H66A C66 H66B 109.5
C64 C66 H66C 109.5
H66A C66 H66C 109.5
H66B C66 H66C 109.5

loop_
_geom_bond_atom_site_label_1
_geom_bond_atom_site_label_2
_geom_bond_distance
Pd1 C3 2.116(3)
Pd1 C2 2.139(3)
Pd1 C1 2.190(3)
Pd1 P1 2.3232(6)
Pd1 Cl1 2.3832(7)
Pd2 C34 2.10(3)
Pd2 C34' 2.11(3)
Pd2 C35 2.123(6)
Pd2 C35' 2.174(5)
Pd2 C36 2.20(3)
Pd2 C36' 2.24(3)
Pd2 P2 2.3054(6)
Pd2 Cl2 2.3576(7)
P2 C49 1.843(2)
P2 C48 1.853(2)
P2 C42 1.856(2)
P1 C16 1.846(2)
P1 C15 1.860(2)
P1 C9 1.864(2)
O1 C22 1.353(3)
O1 C28 1.441(3)
O2 C26 1.380(3)
O2 C31 1.428(3)
O3 C56 1.372(3)
O3 C61 1.444(3)
O4 C60 1.366(3)
O4 C64 1.445(3)
C1 C2 1.355(5)
C1 H1A 0.9900
C1 H1B 0.9900
C2 C3 1.402(4)
C2 H2A 1.0000
C3 H3A 0.9900
C3 H3B 0.9900
C4 C5 1.528(4)
C4 C9 1.540(3)
C4 H4A 0.9900
C4 H4B 0.9900
C5 C6 1.520(4)
C5 H5A 0.9900
C5 H5B 0.9900
C6 C7 1.514(4)
C6 H6A 0.9900
C6 H6B 0.9900
C7 C8 1.530(3)
C7 H7A 0.9900
C7 H7B 0.9900
C8 C9 1.535(3)
C8 H8A 0.9900
C8 H8B 0.9900
C9 H9A 1.0000
C10 C11 1.519(4)
C10 C15 1.533(3)
C10 H10A 0.9900
C10 H10B 0.9900
C11 C12 1.508(5)
C11 H11A 0.9900
C11 H11B 0.9900
C12 C13 1.526(4)
C12 H12A 0.9900
C12 H12B 0.9900
C13 C14 1.533(4)
C13 H13A 0.9900
C13 H13B 0.9900
C14 C15 1.528(3)
C14 H14A 0.9900
C14 H14B 0.9900
C15 H15 1.0000
C16 C21 1.397(3)
C16 C17 1.400(3)
C17 C18 1.375(3)
C17 H17 0.9500
C18 C19 1.375(4)
C18 H18 0.9500
C19 C20 1.384(4)
C19 H19 0.9500
C20 C21 1.392(3)
C20 H20 0.9500
C21 C27 1.491(3)
C22 C23 1.394(4)
C22 C27 1.408(3)
C23 C24 1.373(5)
C23 H23 0.9500
C24 C25 1.383(5)
C24 H24 0.9500
C25 C26 1.392(4)
C25 H25 0.9500
C26 C27 1.386(4)
C28 C30 1.506(4)
C28 C29 1.510(5)
C28 H28 1.0000
C29 H29A 0.9800
C29 H29B 0.9800
C29 H29C 0.9800
C30 H30A 0.9800
C30 H30B 0.9800
C30 H30C 0.9800
C31 C33 1.494(5)
C31 C32 1.497(5)
C31 H31 1.0000
C32 H32A 0.9800
C32 H32B 0.9800
C32 H32C 0.9800
C33 H33A 0.9800
C33 H33B 0.9800
C33 H33C 0.9800
C34 C35 1.393(13)
C34 H34A 0.9900
C34 H34B 0.9900
C35 C36 1.398(13)
C35 H35 1.0000
C36 H36A 0.9900
C36 H36B 0.9900
C34' C35' 1.394(13)
C34' H34C 0.9900
C34' H34D 0.9900
C35' C36' 1.400(13)
C35' H35' 1.0000
C36' H36C 0.9900
C36' H36D 0.9900
C37 C38 1.528(4)
C37 C42 1.532(3)
C37 H37A 0.9900
C37 H37B 0.9900
C38 C39 1.520(4)
C38 H38A 0.9900
C38 H38B 0.9900
C39 C40 1.512(4)
C39 H39A 0.9900
C39 H39B 0.9900
C40 C41 1.527(4)
C40 H40A 0.9900
C40 H40B 0.9900
C41 C42 1.539(3)
C41 H41A 0.9900
C41 H41B 0.9900
C42 H42 1.0000
C43 C44 1.528(4)
C43 C48 1.531(4)
C43 H43A 0.9900
C43 H43B 0.9900
C44 C45 1.524(5)
C44 H44A 0.9900
C44 H44B 0.9900
C45 C46 1.519(5)
C45 H45A 0.9900
C45 H45B 0.9900
C46 C47 1.530(4)
C46 H46A 0.9900
C46 H46B 0.9900
C47 C48 1.531(4)
C47 H47A 0.9900
C47 H47B 0.9900
C48 H48 1.0000
C49 C54 1.401(3)
C49 C50 1.404(3)
C50 C51 1.377(3)
C50 H50 0.9500
C51 C52 1.380(4)
C51 H51 0.9500
C52 C53 1.379(4)
C52 H52 0.9500
C53 C54 1.394(3)
C53 H53 0.9500
C54 C55 1.500(3)
C55 C56 1.397(3)
C55 C60 1.398(3)
C56 C57 1.393(3)
C57 C58 1.379(4)
C57 H57 0.9500
C58 C59 1.377(4)
C58 H58 0.9500
C59 C60 1.392(4)
C59 H59 0.9500
C61 C62 1.503(4)
C61 C63 1.507(4)
C61 H61 1.0000
C62 H62A 0.9800
C62 H62B 0.9800
C62 H62C 0.9800
C63 H63A 0.9800
C63 H63B 0.9800
C63 H63C 0.9800
C64 C66 1.508(4)
C64 C65 1.512(4)
C64 H64 1.0000
C65 H65A 0.9800
C65 H65B 0.9800
C65 H65C 0.9800
C66 H66A 0.9800
C66 H66B 0.9800
C66 H66C 0.9800

loop_
_geom_torsion_atom_site_label_1
_geom_torsion_atom_site_label_2
_geom_torsion_atom_site_label_3
_geom_torsion_atom_site_label_4
_geom_torsion
C34 Pd2 P2 C49 -41.5(6)
C34' Pd2 P2 C49 -32.6(5)
C35 Pd2 P2 C49 -19.3(2)
C35' Pd2 P2 C49 -57.6(2)
C36 Pd2 P2 C49 -48(2)
C36' Pd2 P2 C49 -44(2)
Cl2 Pd2 P2 C49 143.59(8)
C34 Pd2 P2 C48 -159.1(6)
C34' Pd2 P2 C48 -150.2(5)
C35 Pd2 P2 C48 -136.9(2)
C35' Pd2 P2 C48 -175.2(2)
C36 Pd2 P2 C48 -166(2)
C36' Pd2 P2 C48 -161(2)
Cl2 Pd2 P2 C48 25.99(9)
C34 Pd2 P2 C42 84.7(6)
C34' Pd2 P2 C42 93.6(5)
C35 Pd2 P2 C42 106.8(2)
C35' Pd2 P2 C42 68.6(2)
C36 Pd2 P2 C42 78(2)
C36' Pd2 P2 C42 83(2)
Cl2 Pd2 P2 C42 -90.25(8)
C3 Pd1 P1 C16 90.95(12)
C2 Pd1 P1 C16 111.57(16)
C1 Pd1 P1 C16 72.2(5)
Cl1 Pd1 P1 C16 -90.85(8)
C3 Pd1 P1 C15 -150.07(12)
C2 Pd1 P1 C15 -129.45(16)
C1 Pd1 P1 C15 -168.8(5)
Cl1 Pd1 P1 C15 28.14(9)
C3 Pd1 P1 C9 -28.61(12)
C2 Pd1 P1 C9 -7.99(16)
C1 Pd1 P1 C9 -47.3(5)
Cl1 Pd1 P1 C9 149.59(8)
C3 Pd1 C1 C2 29.2(2)
P1 Pd1 C1 C2 49.1(6)
Cl1 Pd1 C1 C2 -147.4(2)
Pd1 C1 C2 C3 -53.2(3)
C3 Pd1 C2 C1 -133.3(3)
P1 Pd1 C2 C1 -167.11(17)
Cl1 Pd1 C2 C1 38.3(2)
C1 Pd1 C2 C3 133.3(3)
P1 Pd1 C2 C3 -33.8(3)
Cl1 Pd1 C2 C3 171.62(16)
C1 C2 C3 Pd1 55.0(3)
C1 Pd1 C3 C2 -27.8(2)
P1 Pd1 C3 C2 156.34(19)
Cl1 Pd1 C3 C2 -19.1(4)
C9 C4 C5 C6 56.3(3)
C4 C5 C6 C7 -54.6(3)
C5 C6 C7 C8 54.8(3)
C6 C7 C8 C9 -56.3(3)
C7 C8 C9 C4 56.9(3)
C7 C8 C9 P1 -175.18(18)
C5 C4 C9 C8 -57.2(3)
C5 C4 C9 P1 173.47(19)
C16 P1 C9 C8 -179.27(17)
C15 P1 C9 C8 77.41(19)
Pd1 P1 C9 C8 -49.54(19)
C16 P1 C9 C4 -52.65(19)
C15 P1 C9 C4 -155.97(17)
Pd1 P1 C9 C4 77.08(18)
C15 C10 C11 C12 -57.3(3)
C10 C11 C12 C13 55.1(4)
C11 C12 C13 C14 -54.4(4)
C12 C13 C14 C15 56.5(3)
C13 C14 C15 C10 -58.2(3)
C13 C14 C15 P1 176.18(18)
C11 C10 C15 C14 58.3(3)
C11 C10 C15 P1 -175.53(19)
C16 P1 C15 C14 174.71(17)
C9 P1 C15 C14 -83.27(18)
Pd1 P1 C15 C14 45.74(19)
C16 P1 C15 C10 50.51(19)
C9 P1 C15 C10 152.54(17)
Pd1 P1 C15 C10 -78.45(17)
C15 P1 C16 C21 -130.3(2)
C9 P1 C16 C21 124.1(2)
Pd1 P1 C16 C21 -4.6(2)
C15 P1 C16 C17 49.7(2)
C9 P1 C16 C17 -55.88(19)
Pd1 P1 C16 C17 175.42(15)
C21 C16 C17 C18 -0.4(4)
P1 C16 C17 C18 179.66(19)
C16 C17 C18 C19 0.7(4)
C17 C18 C19 C20 -0.3(4)
C18 C19 C20 C21 -0.5(4)
C19 C20 C21 C16 0.8(4)
C19 C20 C21 C27 -178.4(2)
C17 C16 C21 C20 -0.4(3)
P1 C16 C21 C20 179.61(18)
C17 C16 C21 C27 178.7(2)
P1 C16 C21 C27 -1.3(3)
C28 O1 C22 C23 -11.2(4)
C28 O1 C22 C27 167.4(2)
O1 C22 C23 C24 177.7(3)
C27 C22 C23 C24 -0.9(4)
C22 C23 C24 C25 -0.6(4)
C23 C24 C25 C26 1.1(4)
C31 O2 C26 C27 -148.2(3)
C31 O2 C26 C25 34.0(4)
C24 C25 C26 O2 177.4(2)
C24 C25 C26 C27 -0.3(4)
O2 C26 C27 C22 -179.0(2)
C25 C26 C27 C22 -1.1(4)
O2 C26 C27 C21 10.5(3)
C25 C26 C27 C21 -171.6(2)
O1 C22 C27 C26 -177.0(2)
C23 C22 C27 C26 1.7(4)
O1 C22 C27 C21 -6.4(3)
C23 C22 C27 C21 172.3(2)
C20 C21 C27 C26 83.5(3)
C16 C21 C27 C26 -95.6(3)
C20 C21 C27 C22 -87.0(3)
C16 C21 C27 C22 93.9(3)
C22 O1 C28 C30 -72.3(3)
C22 O1 C28 C29 167.5(3)
C26 O2 C31 C33 61.2(4)
C26 O2 C31 C32 -175.9(3)
C34' Pd2 C34 C35 52(5)
C35' Pd2 C34 C35 -50.6(6)
C36 Pd2 C34 C35 -30.3(10)
C36' Pd2 C34 C35 -28.8(9)
P2 Pd2 C34 C35 151.8(7)
Cl2 Pd2 C34 C35 -51(3)
Pd2 C34 C35 C36 57.2(19)
C34' Pd2 C35 C34 -12.9(17)
C35' Pd2 C35 C34 63.2(10)
C36 Pd2 C35 C34 130.2(16)
C36' Pd2 C35 C34 132.2(13)
P2 Pd2 C35 C34 -37.0(9)
Cl2 Pd2 C35 C34 166.2(9)
C34 Pd2 C35 C36 -130.2(16)
C34' Pd2 C35 C36 -143.0(14)
C35' Pd2 C35 C36 -67.0(12)
C36' Pd2 C35 C36 2(2)
P2 Pd2 C35 C36 -167.2(11)
Cl2 Pd2 C35 C36 36.0(12)
C34 C35 C36 Pd2 -55.1(18)
C34 Pd2 C36 C35 30.9(10)
C34' Pd2 C36 C35 21.2(8)
C35' Pd2 C36 C35 50.6(7)
C36' Pd2 C36 C35 -66(41)
P2 Pd2 C36 C35 38(3)
Cl2 Pd2 C36 C35 -153.8(8)
C34 Pd2 C34' C35' -66(5)
C35 Pd2 C34' C35' 51.7(6)
C36 Pd2 C34' C35' 28.2(9)
C36' Pd2 C34' C35' 29.7(9)
P2 Pd2 C34' C35' -147.0(6)
Cl2 Pd2 C34' C35' 49(3)
Pd2 C34' C35' C36' -56.3(18)
C34 Pd2 C35' C34' 14.4(17)
C35 Pd2 C35' C34' -60.9(9)
C36 Pd2 C35' C34' -132.7(13)
C36' Pd2 C35' C34' -130.7(14)
P2 Pd2 C35' C34' 43.0(9)
Cl2 Pd2 C35' C34' -165.8(8)
C34 Pd2 C35' C36' 145.1(13)
C34' Pd2 C35' C36' 130.7(14)
C35 Pd2 C35' C36' 69.8(12)
C36 Pd2 C35' C36' -2(2)
P2 Pd2 C35' C36' 173.7(10)
Cl2 Pd2 C35' C36' -35.1(11)
C34' C35' C36' Pd2 53.6(17)
C34 Pd2 C36' C35' -20.8(8)
C34' Pd2 C36' C35' -30.4(9)
C35 Pd2 C36' C35' -50.6(6)
C36 Pd2 C36' C35' 62(40)
P2 Pd2 C36' C35' -18(3)
Cl2 Pd2 C36' C35' 154.3(8)
C42 C37 C38 C39 -57.9(3)
C37 C38 C39 C40 55.5(3)
C38 C39 C40 C41 -55.7(3)
C39 C40 C41 C42 57.1(3)
C38 C37 C42 C41 58.0(3)
C38 C37 C42 P2 -179.29(19)
C40 C41 C42 C37 -57.0(3)
C40 C41 C42 P2 -179.34(19)
C49 P2 C42 C37 85.32(19)
C48 P2 C42 C37 -164.25(17)
Pd2 P2 C42 C37 -41.09(18)
C49 P2 C42 C41 -153.49(17)
C48 P2 C42 C41 -43.1(2)
Pd2 P2 C42 C41 80.10(18)
C48 C43 C44 C45 -56.4(4)
C43 C44 C45 C46 54.7(4)
C44 C45 C46 C47 -54.6(4)
C45 C46 C47 C48 57.0(4)
C46 C47 C48 C43 -59.3(3)
C46 C47 C48 P2 170.3(2)
C44 C43 C48 C47 58.6(3)
C44 C43 C48 P2 -171.8(2)
C49 P2 C48 C47 60.9(2)
C42 P2 C48 C47 -56.3(2)
Pd2 P2 C48 C47 -175.98(17)
C49 P2 C48 C43 -67.1(2)
C42 P2 C48 C43 175.65(18)
Pd2 P2 C48 C43 56.0(2)
C48 P2 C49 C54 -99.8(2)
C42 P2 C49 C54 11.1(3)
Pd2 P2 C49 C54 135.8(2)
C48 P2 C49 C50 76.22(19)
C42 P2 C49 C50 -172.90(16)
Pd2 P2 C49 C50 -48.22(18)
C54 C49 C50 C51 3.5(4)
P2 C49 C50 C51 -173.1(2)
C49 C50 C51 C52 -0.2(4)
C50 C51 C52 C53 -2.2(4)
C51 C52 C53 C54 1.3(4)
C52 C53 C54 C49 2.0(4)
C52 C53 C54 C55 -171.8(2)
C50 C49 C54 C53 -4.3(3)
P2 C49 C54 C53 171.53(18)
C50 C49 C54 C55 168.9(2)
P2 C49 C54 C55 -15.3(4)
C53 C54 C55 C56 89.0(3)
C49 C54 C55 C56 -84.4(3)
C53 C54 C55 C60 -82.0(3)
C49 C54 C55 C60 104.6(3)
C61 O3 C56 C57 16.1(4)
C61 O3 C56 C55 -163.2(2)
C60 C55 C56 O3 176.5(2)
C54 C55 C56 O3 5.2(3)
C60 C55 C56 C57 -2.8(4)
C54 C55 C56 C57 -174.2(2)
O3 C56 C57 C58 -177.4(3)
C55 C56 C57 C58 1.9(4)
C56 C57 C58 C59 0.1(5)
C57 C58 C59 C60 -1.1(5)
C64 O4 C60 C59 -4.9(4)
C64 O4 C60 C55 173.4(2)
C58 C59 C60 O4 178.4(3)
C58 C59 C60 C55 0.1(4)
C56 C55 C60 O4 -176.7(2)
C54 C55 C60 O4 -5.7(3)
C56 C55 C60 C59 1.8(4)
C54 C55 C60 C59 172.8(2)
C56 O3 C61 C62 144.7(3)
C56 O3 C61 C63 -94.6(3)
C60 O4 C64 C66 -158.9(2)
C60 O4 C64 C65 79.9(3)
